data_2201562
loop_
_publ_author_name
'Mitsunobu Doi'
'Akiko Asano'

_publ_section_title
;
 Montanastatin,
 cyclo[--(Val-<small>D</small>-Hyv-<small>D</small>-Val-Lac)~2~--]
;
_journal_issue 8
_journal_name_full 'Acta Crystallographica Section E'
_journal_page_first o935
_journal_page_last o936
_journal_paper_doi 10.1107/S1600536802013259
_journal_volume 58
_journal_year 2002
_chemical_formula_iupac 'C36 H60 N4 O12'
_chemical_formula_moiety 'C36 H60 N4 O12'
_chemical_formula_sum 'C36 H60 N4 O12'
_chemical_formula_weight 740.88
_chemical_name_common mont2
_chemical_name_systematic
;
 Montanastatin: cyclo(-Val-D-Hyv-D-Val-Lac-)2,
 Hyv=alpha-hydroxyisovaleric acid, Lac=lactic acid
;
_space_group_IT_number 20
_symmetry_cell_setting orthorhombic
_symmetry_space_group_name_Hall 'C 2c 2'
_symmetry_space_group_name_H-M 'C 2 2 21'
_atom_sites_solution_hydrogens geom
_atom_sites_solution_primary direct
_atom_sites_solution_secondary difmap
_audit_creation_method SHELXL-97
_cell_angle_alpha 90.00
_cell_angle_beta 90.00
_cell_angle_gamma 90.00
_cell_formula_units_Z 4
_cell_length_a 13.488(6)
_cell_length_b 17.868(7)
_cell_length_c 16.452(7)
_cell_measurement_reflns_used 3994
_cell_measurement_temperature 100(2)
_cell_measurement_theta_max 28.03
_cell_measurement_theta_min 2.25
_cell_volume 3965(3)
_computing_cell_refinement SMART
_computing_data_collection 'SMART (Bruker, 1998)'
_computing_data_reduction 'SAINT-Plus (Bruker, 1998)'
_computing_molecular_graphics 'PLATON (Spek, 2001)'
_computing_publication_material 'PARST (Nardelli, 1995)'
_computing_structure_refinement 'SHELXL97 (Sheldrick, 1997)'
_computing_structure_solution 'SHELXS97 (Sheldrick, 1997)'
_diffrn_ambient_temperature 100(2)
_diffrn_detector_area_resol_mean 8.366
_diffrn_measured_fraction_theta_full 0.950
_diffrn_measured_fraction_theta_max 0.950
_diffrn_measurement_device_type 'Bruker AXS SMART APEX CCD'
_diffrn_measurement_method \w
_diffrn_radiation_monochromator graphite
_diffrn_radiation_source 'MacScience, M18XCE rotating anode'
_diffrn_radiation_type MoK\a
_diffrn_radiation_wavelength 0.71073
_diffrn_reflns_av_R_equivalents 0.0306
_diffrn_reflns_av_sigmaI/netI 0.0383
_diffrn_reflns_limit_h_max 17
_diffrn_reflns_limit_h_min -17
_diffrn_reflns_limit_k_max 23
_diffrn_reflns_limit_k_min -15
_diffrn_reflns_limit_l_max 22
_diffrn_reflns_limit_l_min -22
_diffrn_reflns_number 13003
_diffrn_reflns_theta_full 28.60
_diffrn_reflns_theta_max 28.60
_diffrn_reflns_theta_min 1.89
_diffrn_standards_decay_% 0.36
_diffrn_standards_interval_time 167
_diffrn_standards_number 144
_exptl_absorpt_coefficient_mu 0.093
_exptl_absorpt_correction_T_max 0.9817
_exptl_absorpt_correction_T_min 0.8543
_exptl_absorpt_correction_type multi-scan
_exptl_absorpt_process_details '(SADABS; Sheldrick, 1996)'
_exptl_crystal_colour colourless
_exptl_crystal_density_diffrn 1.241
_exptl_crystal_density_method 'not measured'
_exptl_crystal_description block
_exptl_crystal_F_000 1600
_exptl_crystal_size_max 0.32
_exptl_crystal_size_mid 0.24
_exptl_crystal_size_min 0.20
_refine_diff_density_max 0.321
_refine_diff_density_min -0.217
_refine_ls_abs_structure_details '(Flack, 1983), 1912 Friedel pairs'
_refine_ls_abs_structure_Flack 0.1(9)
_refine_ls_extinction_method none
_refine_ls_goodness_of_fit_ref 1.177
_refine_ls_hydrogen_treatment constr
_refine_ls_matrix_type full
_refine_ls_number_parameters 242
_refine_ls_number_reflns 4717
_refine_ls_number_restraints 0
_refine_ls_restrained_S_all 1.177
_refine_ls_R_factor_all 0.0511
_refine_ls_R_factor_gt 0.0489
_refine_ls_shift/su_max <0.001
_refine_ls_shift/su_mean 0.000
_refine_ls_structure_factor_coef Fsqd
_refine_ls_weighting_details 'calc w = 1/[\s^2^(Fo^2^)+(0.0472P)^2^+1.956P] where P = (Fo^2^+2Fc^2^)/3'
_refine_ls_weighting_scheme calc
_refine_ls_wR_factor_gt 0.1096
_refine_ls_wR_factor_ref 0.1107
_reflns_number_gt 4545
_reflns_number_total 4717
_reflns_threshold_expression I>2\s(I)
_cod_data_source_file ob6157.cif
_cod_data_source_block I
_cod_database_code 2201562
_cod_database_fobs_code 2201562

loop_
_symmetry_equiv_pos_as_xyz
'x, y, z'
'-x, -y, z+1/2'
'-x, y, -z+1/2'
'x, -y, -z'
'x+1/2, y+1/2, z'
'-x+1/2, -y+1/2, z+1/2'
'-x+1/2, y+1/2, -z+1/2'
'x+1/2, -y+1/2, -z'

loop_
_atom_site_label
_atom_site_fract_x
_atom_site_fract_y
_atom_site_fract_z
_atom_site_U_iso_or_equiv
_atom_site_adp_type
_atom_site_calc_flag
_atom_site_refinement_flags
_atom_site_occupancy
_atom_site_disorder_assembly
_atom_site_disorder_group
_atom_site_type_symbol
ON_4 0.75840(10) 0.75068(8) 0.64983(7) 0.0171(3) Uani d . 1 . . O
CA_4 0.71119(15) 0.77521(11) 0.72391(11) 0.0182(4) Uani d . 1 . . C
H1_4 0.7622 0.7910 0.7646 0.022 Uiso calc R 1 . . H
CB_4 0.64520(19) 0.84027(12) 0.70235(13) 0.0272(5) Uani d . 1 . . C
H2_4 0.5964 0.8244 0.6617 0.041 Uiso calc R 1 . . H
H3_4 0.6855 0.8810 0.6801 0.041 Uiso calc R 1 . . H
H4_4 0.6107 0.8578 0.7512 0.041 Uiso calc R 1 . . H
C_4 0.65235(13) 0.70761(10) 0.75589(11) 0.0139(4) Uani d . 1 . . C
O_4 0.62526(11) 0.65716(8) 0.71054(8) 0.0187(3) Uani d . 1 . . O
N_1 0.63456(12) 0.71050(9) 0.83575(9) 0.0145(3) Uani d . 1 . . N
H5_1 0.6545 0.7501 0.8630 0.017 Uiso calc R 1 . . H
CA_1 0.58414(13) 0.65153(10) 0.87941(10) 0.0125(4) Uani d . 1 . . C
H6_1 0.5427 0.6227 0.8399 0.015 Uiso calc R 1 . . H
CB_1 0.65766(14) 0.59673(11) 0.92044(12) 0.0158(4) Uani d . 1 . . C
H7_1 0.6186 0.5624 0.9563 0.019 Uiso calc R 1 . . H
CG1_1 0.73278(15) 0.63802(13) 0.97357(12) 0.0212(4) Uani d . 1 . . C
H8_1 0.7744 0.6701 0.9393 0.032 Uiso calc R 1 . . H
H9_1 0.7746 0.6016 1.0020 0.032 Uiso calc R 1 . . H
H10_1 0.6976 0.6689 1.0134 0.032 Uiso calc R 1 . . H
CG2_1 0.71070(16) 0.54893(12) 0.85690(13) 0.0228(4) Uani d . 1 . . C
H11_1 0.7527 0.5119 0.8843 0.034 Uiso calc R 1 . . H
H12_1 0.7519 0.5811 0.8225 0.034 Uiso calc R 1 . . H
H13_1 0.6615 0.5231 0.8232 0.034 Uiso calc R 1 . . H
C_1 0.51590(13) 0.68775(11) 0.94122(10) 0.0127(4) Uani d . 1 . . C
O_1 0.51084(11) 0.75341(8) 0.95480(8) 0.0192(3) Uani d . 1 . . O
ON_2 0.46187(9) 0.63488(7) 0.97993(7) 0.0130(3) Uani d . 1 . . O
CA_2 0.40142(13) 0.65922(10) 1.04793(10) 0.0129(3) Uani d . 1 . . C
H14_2 0.4171 0.7130 1.0587 0.015 Uiso calc R 1 . . H
CB_2 0.43088(14) 0.61425(11) 1.12323(11) 0.0149(4) Uani d . 1 . . C
H15_2 0.3845 0.6282 1.1681 0.018 Uiso calc R 1 . . H
CG1_2 0.42158(16) 0.53035(11) 1.10937(12) 0.0215(4) Uani d . 1 . . C
H16_2 0.4730 0.5139 1.0713 0.032 Uiso calc R 1 . . H
H17_2 0.3561 0.5191 1.0867 0.032 Uiso calc R 1 . . H
H18_2 0.4296 0.5040 1.1612 0.032 Uiso calc R 1 . . H
CG2_2 0.53535(15) 0.63533(14) 1.14983(12) 0.0258(5) Uani d . 1 . . C
H19_2 0.5371 0.6885 1.1645 0.039 Uiso calc R 1 . . H
H20_2 0.5818 0.6261 1.1051 0.039 Uiso calc R 1 . . H
H21_2 0.5544 0.6050 1.1970 0.039 Uiso calc R 1 . . H
C_2 0.29184(13) 0.65372(10) 1.02782(11) 0.0131(3) Uani d . 1 . . C
O_2 0.23148(10) 0.66612(8) 1.08159(8) 0.0179(3) Uani d . 1 . . O
N_3 0.26771(11) 0.63797(9) 0.95056(9) 0.0150(3) Uani d . 1 . . N
H22_3 0.3130 0.6197 0.9176 0.018 Uiso calc R 1 . . H
CA_3 0.16727(13) 0.65071(11) 0.92056(11) 0.0159(4) Uani d . 1 . . C
H23_3 0.1337 0.6850 0.9599 0.019 Uiso calc R 1 . . H
CB_3 0.10523(15) 0.57892(12) 0.91610(13) 0.0224(4) Uani d . 1 . . C
H24_3 0.1112 0.5540 0.9703 0.027 Uiso calc R 1 . . H
CG1_3 0.14135(18) 0.52245(14) 0.85321(15) 0.0321(5) Uani d . 1 . . C
H25_3 0.2139 0.5203 0.8543 0.048 Uiso calc R 1 . . H
H26_3 0.1191 0.5378 0.7990 0.048 Uiso calc R 1 . . H
H27_3 0.1142 0.4729 0.8659 0.048 Uiso calc R 1 . . H
CG2_3 -0.00444(18) 0.59678(15) 0.90426(16) 0.0347(5) Uani d . 1 . . C
H28_3 -0.0432 0.5505 0.9078 0.052 Uiso calc R 1 . . H
H29_3 -0.0143 0.6197 0.8507 0.052 Uiso calc R 1 . . H
H30_3 -0.0263 0.6316 0.9466 0.052 Uiso calc R 1 . . H
C_3 0.82219(14) 0.69313(11) 0.65939(12) 0.0172(4) Uani d . 1 . . C
O_3 0.86226(11) 0.67840(9) 0.72215(8) 0.0251(3) Uani d . 1 . . O

loop_
_atom_site_aniso_label
_atom_site_aniso_U_11
_atom_site_aniso_U_22
_atom_site_aniso_U_33
_atom_site_aniso_U_12
_atom_site_aniso_U_13
_atom_site_aniso_U_23
ON_4 0.0204(7) 0.0194(7) 0.0114(6) -0.0043(6) 0.0024(5) 0.0013(6)
CA_4 0.0237(10) 0.0203(9) 0.0107(8) -0.0074(8) 0.0026(7) -0.0019(7)
CB_4 0.0399(13) 0.0184(10) 0.0232(11) -0.0028(9) 0.0080(9) 0.0007(8)
C_4 0.0111(8) 0.0175(9) 0.0130(8) -0.0014(7) -0.0001(7) -0.0003(7)
O_4 0.0223(7) 0.0211(7) 0.0126(6) -0.0090(6) 0.0014(5) -0.0021(5)
N_1 0.0175(7) 0.0149(8) 0.0112(7) -0.0053(6) 0.0018(6) -0.0019(6)
CA_1 0.0128(8) 0.0148(9) 0.0098(8) -0.0043(7) -0.0004(6) -0.0003(7)
CB_1 0.0146(9) 0.0163(9) 0.0165(9) 0.0008(7) 0.0014(7) 0.0023(7)
CG1_1 0.0178(9) 0.0288(11) 0.0170(9) 0.0007(8) -0.0022(7) 0.0013(8)
CG2_1 0.0227(10) 0.0224(11) 0.0233(10) 0.0051(8) 0.0042(8) -0.0016(8)
C_1 0.0122(9) 0.0177(9) 0.0081(7) -0.0026(7) -0.0034(6) 0.0025(7)
O_1 0.0235(7) 0.0143(7) 0.0199(6) -0.0041(6) 0.0056(6) -0.0005(6)
ON_2 0.0138(6) 0.0136(6) 0.0117(6) -0.0019(5) 0.0035(5) -0.0006(5)
CA_2 0.0156(8) 0.0139(9) 0.0092(8) -0.0003(7) 0.0033(7) -0.0016(7)
CB_2 0.0142(9) 0.0210(10) 0.0096(8) 0.0014(7) 0.0018(7) 0.0008(7)
CG1_2 0.0262(11) 0.0191(10) 0.0193(10) 0.0031(8) 0.0023(8) 0.0059(8)
CG2_2 0.0176(9) 0.0455(14) 0.0143(9) -0.0052(9) -0.0019(8) 0.0001(9)
C_2 0.0160(8) 0.0098(8) 0.0136(8) 0.0033(7) 0.0016(7) 0.0002(7)
O_2 0.0184(7) 0.0235(7) 0.0117(6) 0.0075(6) 0.0023(5) -0.0009(5)
N_3 0.0129(7) 0.0201(8) 0.0121(7) 0.0052(6) 0.0012(6) -0.0012(6)
CA_3 0.0130(8) 0.0221(10) 0.0126(8) 0.0037(7) 0.0010(7) -0.0030(7)
CB_3 0.0204(10) 0.0254(11) 0.0213(10) -0.0008(8) -0.0016(8) 0.0016(8)
CG1_3 0.0309(12) 0.0277(12) 0.0376(13) 0.0014(10) -0.0079(10) -0.0066(10)
CG2_3 0.0213(11) 0.0444(14) 0.0384(13) -0.0061(11) 0.0048(10) -0.0116(11)
C_3 0.0149(9) 0.0204(10) 0.0163(9) -0.0089(7) 0.0027(7) 0.0022(8)
O_3 0.0254(8) 0.0344(9) 0.0154(7) -0.0020(7) -0.0063(6) -0.0009(6)

loop_
_atom_type_symbol
_atom_type_description
_atom_type_scat_dispersion_real
_atom_type_scat_dispersion_imag
_atom_type_scat_source
C C 0.0033 0.0016 'International Tables Vol C Tables 4.2.6.8 and 6.1.1.4'
H H 0.0000 0.0000 'International Tables Vol C Tables 4.2.6.8 and 6.1.1.4'
N N 0.0061 0.0033 'International Tables Vol C Tables 4.2.6.8 and 6.1.1.4'
O O 0.0106 0.0060 'International Tables Vol C Tables 4.2.6.8 and 6.1.1.4'

loop_
_geom_angle_atom_site_label_1
_geom_angle_atom_site_label_2
_geom_angle_atom_site_label_3
_geom_angle_site_symmetry_1
_geom_angle_site_symmetry_3
_geom_angle
C_3 ON_4 CA_4 . . 114.46(15)
ON_4 CA_4 CB_4 . . 107.23(16)
ON_4 CA_4 C_4 . . 106.14(15)
CB_4 CA_4 C_4 . . 112.43(17)
O_4 C_4 N_1 . . 124.97(17)
O_4 C_4 CA_4 . . 121.54(17)
N_1 C_4 CA_4 . . 113.49(15)
C_4 N_1 CA_1 . . 123.02(15)
N_1 CA_1 C_1 . . 107.92(15)
N_1 CA_1 CB_1 . . 112.11(15)
C_1 CA_1 CB_1 . . 111.49(14)
CG2_1 CB_1 CG1_1 . . 110.54(17)
CG2_1 CB_1 CA_1 . . 110.80(16)
CG1_1 CB_1 CA_1 . . 111.63(16)
O_1 C_1 ON_2 . . 124.50(17)
O_1 C_1 CA_1 . . 125.34(16)
ON_2 C_1 CA_1 . . 110.16(15)
C_1 ON_2 CA_2 . . 117.15(14)
ON_2 CA_2 C_2 . . 111.08(14)
ON_2 CA_2 CB_2 . . 108.72(15)
C_2 CA_2 CB_2 . . 113.31(15)
CG1_2 CB_2 CG2_2 . . 111.29(17)
CG1_2 CB_2 CA_2 . . 112.03(16)
CG2_2 CB_2 CA_2 . . 110.08(16)
O_2 C_2 N_3 . . 124.19(17)
O_2 C_2 CA_2 . . 118.62(16)
N_3 C_2 CA_2 . . 117.14(15)
C_2 N_3 CA_3 . . 120.84(16)
N_3 CA_3 C_3 . 3_656 106.43(15)
N_3 CA_3 CB_3 . . 113.09(16)
C_3 CA_3 CB_3 3_656 . 115.18(16)
CG1_3 CB_3 CG2_3 . . 111.19(19)
CG1_3 CB_3 CA_3 . . 114.31(18)
CG2_3 CB_3 CA_3 . . 111.11(18)
O_3 C_3 ON_4 . . 123.83(19)
O_3 C_3 CA_3 . 3_656 126.43(19)
ON_4 C_3 CA_3 . 3_656 109.73(15)

loop_
_geom_bond_atom_site_label_1
_geom_bond_atom_site_label_2
_geom_bond_site_symmetry_2
_geom_bond_distance
_geom_bond_publ_flag
ON_4 C_3 . 1.350(3) ?
ON_4 CA_4 . 1.443(2) ?
CA_4 CB_4 . 1.506(3) ?
CA_4 C_4 . 1.538(3) ?
C_4 O_4 . 1.226(2) ?
C_4 N_1 . 1.336(2) ?
N_1 CA_1 . 1.445(2) ?
CA_1 C_1 . 1.517(2) ?
CA_1 CB_1 . 1.548(3) ?
CB_1 CG2_1 . 1.528(3) ?
CB_1 CG1_1 . 1.528(3) ?
C_1 O_1 . 1.196(2) ?
C_1 ON_2 . 1.353(2) ?
ON_2 CA_2 . 1.451(2) ?
CA_2 C_2 . 1.518(3) ?
CA_2 CB_2 . 1.529(3) ?
CB_2 CG1_2 . 1.521(3) ?
CB_2 CG2_2 . 1.523(3) ?
C_2 O_2 . 1.222(2) ?
C_2 N_3 . 1.342(2) ?
N_3 CA_3 . 1.460(2) ?
CA_3 C_3 3_656 1.525(3) ?
CA_3 CB_3 . 1.533(3) ?
CB_3 CG1_3 . 1.525(3) ?
CB_3 CG2_3 . 1.526(3) ?
C_3 O_3 . 1.195(2) ?
C_3 CA_3 3_656 1.525(3) ?

loop_
_geom_hbond_atom_site_label_D
_geom_hbond_atom_site_label_H
_geom_hbond_atom_site_label_A
_geom_hbond_site_symmetry_A
_geom_hbond_distance_DH
_geom_hbond_distance_HA
_geom_hbond_distance_DA
_geom_hbond_angle_DHA
_geom_hbond_publ_flag
N_1 H5_1 O_2 8_567 0.880 2.037 2.901(2) 167.1 yes
N_3 H22_3 O_4 3_656 0.880 2.363 3.037(2) 133.6 yes

loop_
_geom_torsion_atom_site_label_1
_geom_torsion_atom_site_label_2
_geom_torsion_atom_site_label_3
_geom_torsion_atom_site_label_4
_geom_torsion_site_symmetry_2
_geom_torsion_site_symmetry_3
_geom_torsion_site_symmetry_4
_geom_torsion
_geom_torsion_publ_flag
C_3 On_4 Ca_4 Cb_4 . . . 178.6(2) no
C_3 On_4 Ca_4 C_4 . . . -61.0(2) no
Ca_4 On_4 C_3 O_3 . . . -23.4(3) no
On_4 Ca_4 C_4 O_4 . . . -23.4(2) no
ON_4 Ca_4 C_4 N_1 . . . 156.9(2) no
Cb_4 Ca_4 C_4 O_4 . . . 93.5(2) no
Cb_4 Ca_4 C_4 N_1 . . . -86.2(2) no
Ca_4 C_4 N_1 Ca_1 . . . -177.4(2) no
O_4 C_4 N_1 Ca_1 . . . 3.0(3) no
C_4 N_1 Ca_1 Cb_1 . . . 96.2(2) no
C_4 N_1 Ca_1 C_1 . . . -140.6(2) no
N_1 Ca_1 Cb_1 Cg1_1 . . . 53.0(2) no
N_1 Ca_1 Cb_1 Cg2_1 . . . -70.7(2) no
C_1 Ca_1 Cb_1 Cg1_1 . . . -68.1(2) no
C_1 Ca_1 Cb_1 Cg2_1 . . . 168.2(2) no
N_1 Ca_1 C_1 O_1 . . . -4.9(3) no
N_1 Ca_1 C_1 ON_2 . . . 175.80(10) no
Cb_1 Ca_1 C_1 O_1 . . . 118.6(2) no
Cb_1 Ca_1 C_1 On_2 . . . -60.7(2) no
Ca_1 C_1 ON_2 Ca_2 . . . 172.80(10) no
O_1 C_1 On_2 Ca_2 . . . -6.5(3) no
C_1 On_2 Ca_2 Cb_2 . . . -123.2(2) no
C_1 ON_2 Ca_2 C_2 . . . 111.4(2) no
On_2 Ca_2 Cb_2 Cg1_2 . . . -56.5(2) no
On_2 Ca_2 Cb_2 Cg2_2 . . . 67.9(2) no
C_2 Ca_2 Cb_2 Cg1_2 . . . 67.6(2) no
C_2 Ca_2 Cb_2 Cg2_2 . . . -168.1(2) no
On_2 Ca_2 C_2 O_2 . . . 173.7(2) no
ON_2 Ca_2 C_2 N_3 . . . -8.6(2) no
Cb_2 Ca_2 C_2 O_2 . . . 51.0(2) no
Cb_2 Ca_2 C_2 N_3 . . . -131.3(2) no
Ca_2 C_2 N_3 Ca_3 . . . -163.8(2) no
O_2 C_2 N_3 Ca_3 . . . 13.8(3) no
C_2 N_3 Ca_3 Cb_3 . . . -101.1(2) no
N_3 Ca_3 Cb_3 Cg1_3 . . . -66.7(2) no
N_3 Ca_3 Cb_3 Cg2_3 . . . 166.5(2) no
C_2 N_3 Ca_3 C_3 . . 3_656 131.6(2) no
N_3 Ca_3 C_3 ON_4 . 3_656 3_656 -47.7(2) no
Ca_3 C_3 ON_4 Ca_4 3_656 3_656 3_656 155.70(10) no
